data_2205545
loop_
_publ_author_name
'Ferguson, George'
'O'Leary, Brian J.'
'Spalding, Trevor R.'

_publ_section_title
;
 Tris(triphenylsilyl)phosphate dichloromethane solvate
;
_journal_issue 4
_journal_name_full 'Acta Crystallographica Section E'
_journal_page_first o906
_journal_page_last o907
_journal_paper_doi 10.1107/S1600536805006604
_journal_volume 61
_journal_year 2005
_chemical_formula_iupac 'C54 H45 O4 P Si3, 0.263C H2 Cl2'
_chemical_formula_moiety 'C54 H45 O4 P Si3, 0.263C H2 Cl2'
_chemical_formula_sum 'C54.26 H45.53 Cl0.53 O4 P Si3'
_chemical_formula_weight 895.48
_chemical_name_systematic
;
Tris(triphenylsilyl)phosphate dichloromethane solvate
;
_space_group_IT_number 2
_symmetry_cell_setting triclinic
_symmetry_space_group_name_Hall '-P 1'
_symmetry_space_group_name_H-M 'P -1'
_atom_sites_solution_hydrogens geom
_atom_sites_solution_primary direct
_atom_sites_solution_secondary difmap
_cell_angle_alpha 91.75(2)
_cell_angle_beta 105.47(2)
_cell_angle_gamma 106.31(2)
_cell_formula_units_Z 2
_cell_length_a 10.284(2)
_cell_length_b 13.055(3)
_cell_length_c 19.015(4)
_cell_measurement_reflns_used 25
_cell_measurement_temperature 294.0(10)
_cell_measurement_theta_max 14.00
_cell_measurement_theta_min 6.15
_cell_volume 2346.0(9)
_computing_cell_refinement DIFRAC
_computing_data_collection 'DIFRAC with profile analysis (Gabe & White, 1993)'
_computing_data_reduction 'DATRD2 in NRCVAX94 (Gabe et al., 1989)'
_computing_molecular_graphics 'PLATON (Spek, 2003)'
_computing_publication_material SHELXL97
_computing_structure_refinement 'SHELXL97 (Sheldrick, 1997) in WinGX (Version 1.70.01; Farrugia, 1999)'
_computing_structure_solution 'SHELXS86 (Sheldrick, 1985)'
_diffrn_ambient_temperature 294.0(10)
_diffrn_measured_fraction_theta_full 0.996
_diffrn_measured_fraction_theta_max 0.996
_diffrn_measurement_device 'Enraf--Nonius CAD-4'
_diffrn_measurement_method \w/2\q
_diffrn_radiation_monochromator graphite
_diffrn_radiation_source 'X-ray tube'
_diffrn_radiation_type 'Molybdenum K\a'
_diffrn_radiation_wavelength 0.7107
_diffrn_reflns_av_R_equivalents 0.000
_diffrn_reflns_av_sigmaI/netI 0.1786
_diffrn_reflns_limit_h_max 12
_diffrn_reflns_limit_h_min -13
_diffrn_reflns_limit_k_max 16
_diffrn_reflns_limit_k_min 0
_diffrn_reflns_limit_l_max 24
_diffrn_reflns_limit_l_min -24
_diffrn_reflns_number 10183
_diffrn_reflns_theta_full 26.99
_diffrn_reflns_theta_max 26.93
_diffrn_reflns_theta_min 2.08
_diffrn_standards_decay_% 3.8
_diffrn_standards_interval_time 120
_diffrn_standards_number 3
_exptl_absorpt_coefficient_mu 0.211
_exptl_absorpt_correction_type none
_exptl_crystal_colour colourless
_exptl_crystal_density_diffrn 1.268
_exptl_crystal_description rectangular
_exptl_crystal_F_000 938.1
_exptl_crystal_size_max 0.38
_exptl_crystal_size_mid 0.27
_exptl_crystal_size_min 0.25
_refine_diff_density_max 0.258
_refine_diff_density_min -0.248
_refine_ls_extinction_method none
_refine_ls_goodness_of_fit_ref 0.856
_refine_ls_hydrogen_treatment constr
_refine_ls_matrix_type full
_refine_ls_number_parameters 564
_refine_ls_number_reflns 10183
_refine_ls_number_restraints 4
_refine_ls_restrained_S_all 0.856
_refine_ls_R_factor_all 0.1763
_refine_ls_R_factor_gt 0.0591
_refine_ls_shift/su_max 0.004
_refine_ls_shift/su_mean 0.000
_refine_ls_structure_factor_coef Fsqd
_refine_ls_weighting_details 'w = 1/[\s^2^(Fo^2^)+(0.0501P)^2^] where P = (Fo^2^+2Fc^2^)/3'
_refine_ls_weighting_scheme calc
_refine_ls_wR_factor_gt 0.1090
_refine_ls_wR_factor_ref 0.1304
_reflns_number_gt 4004
_reflns_number_total 10183
_reflns_threshold_expression I>2\s(I)
_cod_data_source_file lh6381.cif
_cod_data_source_block I
_cod_database_code 2205545
_cod_database_fobs_code 2205545

loop_
_symmetry_equiv_pos_as_xyz
'x, y, z'
'-x, -y, -z'

loop_
_atom_site_label
_atom_site_fract_x
_atom_site_fract_y
_atom_site_fract_z
_atom_site_U_iso_or_equiv
_atom_site_adp_type
_atom_site_calc_flag
_atom_site_refinement_flags
_atom_site_occupancy
_atom_site_disorder_assembly
_atom_site_disorder_group
_atom_site_type_symbol
P1 0.25013(9) 0.22162(7) 0.20407(5) 0.0355(2) Uani d . 1 . . P
Si1 0.37544(10) 0.38255(8) 0.34356(5) 0.0389(3) Uani d . 1 . . Si
Si2 0.35107(10) 0.34472(8) 0.08450(5) 0.0391(3) Uani d . 1 . . Si
Si3 0.36193(9) 0.02775(8) 0.21775(5) 0.0427(3) Uani d D 1 . . Si
O1 0.3275(2) 0.32790(17) 0.25689(11) 0.0412(6) Uani d . 1 . . O
O2 0.2636(2) 0.25299(17) 0.12812(11) 0.0427(6) Uani d . 1 . . O
O3 0.3505(2) 0.15136(17) 0.22721(12) 0.0471(6) Uani d . 1 A . O
O4 0.1060(2) 0.1708(2) 0.20501(14) 0.0590(7) Uani d . 1 . . O
C11 0.2222(4) 0.4069(3) 0.36612(18) 0.0414(9) Uani d . 1 . . C
C12 0.0950(4) 0.3268(3) 0.3546(2) 0.0640(12) Uani d . 1 . . C
H12 0.0842 0.2596 0.3319 0.077 Uiso calc R 1 . . H
C13 -0.0163(4) 0.3436(4) 0.3759(2) 0.0748(14) Uani d . 1 . . C
H13 -0.1007 0.2884 0.3671 0.090 Uiso calc R 1 . . H
C14 -0.0022(5) 0.4409(4) 0.4097(2) 0.0693(13) Uani d . 1 . . C
H14 -0.0765 0.4516 0.4251 0.083 Uiso calc R 1 . . H
C15 0.1205(5) 0.5232(4) 0.4213(2) 0.0661(12) Uani d . 1 . . C
H15 0.1293 0.5902 0.4436 0.079 Uiso calc R 1 . . H
C16 0.2299(4) 0.5059(3) 0.39987(19) 0.0516(10) Uani d . 1 . . C
H16 0.3129 0.5623 0.4080 0.062 Uiso calc R 1 . . H
C21 0.5154(4) 0.5108(3) 0.34759(19) 0.0413(9) Uani d . 1 . . C
C22 0.4906(4) 0.5859(3) 0.2992(2) 0.0549(11) Uani d . 1 . . C
H22 0.4014 0.5735 0.2662 0.066 Uiso calc R 1 . . H
C23 0.5971(5) 0.6790(3) 0.2997(2) 0.0696(13) Uani d . 1 . . C
H23 0.5791 0.7283 0.2670 0.084 Uiso calc R 1 . . H
C24 0.7284(5) 0.6983(4) 0.3481(3) 0.0768(14) Uani d . 1 . . C
H24 0.8004 0.7599 0.3475 0.092 Uiso calc R 1 . . H
C25 0.7539(4) 0.6273(4) 0.3974(3) 0.0721(13) Uani d . 1 . . C
H25 0.8426 0.6418 0.4313 0.087 Uiso calc R 1 . . H
C26 0.6488(4) 0.5339(3) 0.3974(2) 0.0553(11) Uani d . 1 . . C
H26 0.6678 0.4860 0.4310 0.066 Uiso calc R 1 . . H
C31 0.4465(4) 0.2915(3) 0.40531(19) 0.0451(9) Uani d . 1 . . C
C32 0.5500(4) 0.2495(3) 0.3936(2) 0.0655(12) Uani d . 1 . . C
H32 0.5834 0.2662 0.3532 0.079 Uiso calc R 1 . . H
C33 0.6046(5) 0.1833(4) 0.4410(3) 0.0837(15) Uani d . 1 . . C
H33 0.6719 0.1542 0.4315 0.100 Uiso calc R 1 . . H
C34 0.5588(6) 0.1608(4) 0.5020(3) 0.0920(17) Uani d . 1 . . C
H34 0.5960 0.1170 0.5340 0.110 Uiso calc R 1 . . H
C35 0.4595(6) 0.2020(4) 0.5158(3) 0.0905(16) Uani d . 1 . . C
H35 0.4286 0.1868 0.5571 0.109 Uiso calc R 1 . . H
C36 0.4046(4) 0.2672(3) 0.4673(2) 0.0633(12) Uani d . 1 . . C
H36 0.3370 0.2954 0.4772 0.076 Uiso calc R 1 . . H
C41 0.2854(3) 0.2855(3) -0.01307(18) 0.0378(8) Uani d . 1 . . C
C42 0.2848(4) 0.1825(3) -0.0333(2) 0.0550(11) Uani d . 1 . . C
H42 0.3173 0.1419 0.0029 0.066 Uiso calc R 1 . . H
C43 0.2370(5) 0.1386(3) -0.1059(2) 0.0698(13) Uani d . 1 . . C
H43 0.2403 0.0700 -0.1182 0.084 Uiso calc R 1 . . H
C44 0.1848(5) 0.1960(4) -0.1599(2) 0.0732(13) Uani d . 1 . . C
H44 0.1501 0.1660 -0.2087 0.088 Uiso calc R 1 . . H
C45 0.1843(4) 0.2978(4) -0.1413(2) 0.0676(12) Uani d . 1 . . C
H45 0.1503 0.3374 -0.1778 0.081 Uiso calc R 1 . . H
C46 0.2335(4) 0.3423(3) -0.0690(2) 0.0535(10) Uani d . 1 . . C
H46 0.2320 0.4116 -0.0573 0.064 Uiso calc R 1 . . H
C51 0.5447(3) 0.3673(3) 0.12188(19) 0.0385(9) Uani d . 1 . . C
C52 0.6175(4) 0.4158(3) 0.1932(2) 0.0528(10) Uani d . 1 . . C
H52 0.5677 0.4366 0.2224 0.063 Uiso calc R 1 . . H
C53 0.7603(4) 0.4337(3) 0.2217(2) 0.0683(12) Uani d . 1 . . C
H53 0.8057 0.4659 0.2697 0.082 Uiso calc R 1 . . H
C54 0.8363(4) 0.4042(3) 0.1795(3) 0.0654(12) Uani d . 1 . . C
H54 0.9329 0.4150 0.1990 0.078 Uiso calc R 1 . . H
C55 0.7683(4) 0.3585(3) 0.1084(3) 0.0617(12) Uani d . 1 . . C
H55 0.8197 0.3402 0.0791 0.074 Uiso calc R 1 . . H
C56 0.6245(4) 0.3395(3) 0.0802(2) 0.0513(10) Uani d . 1 . . C
H56 0.5798 0.3074 0.0322 0.062 Uiso calc R 1 . . H
C61 0.3015(4) 0.4691(3) 0.09609(18) 0.0388(9) Uani d . 1 . . C
C62 0.1634(4) 0.4630(3) 0.0928(2) 0.0653(12) Uani d . 1 . . C
H62 0.0975 0.3960 0.0888 0.078 Uiso calc R 1 . . H
C63 0.1212(5) 0.5546(4) 0.0954(3) 0.0817(15) Uani d . 1 . . C
H63 0.0278 0.5490 0.0927 0.098 Uiso calc R 1 . . H
C64 0.2186(5) 0.6540(4) 0.1021(2) 0.0690(13) Uani d . 1 . . C
H64 0.1910 0.7158 0.1038 0.083 Uiso calc R 1 . . H
C65 0.3559(5) 0.6619(3) 0.1063(2) 0.0601(11) Uani d . 1 . . C
H65 0.4217 0.7292 0.1112 0.072 Uiso calc R 1 . . H
C66 0.3967(4) 0.5704(3) 0.10317(19) 0.0496(10) Uani d . 1 . . C
H66 0.4904 0.5768 0.1059 0.059 Uiso calc R 1 . . H
C71 0.2619(19) -0.0512(15) 0.2766(9) 0.0525(16) Uani d PGD 0.50 A -1 C
C72 0.2384(16) 0.0034(8) 0.3336(11) 0.072(4) Uani d PG 0.50 A -1 C
H72 0.2704 0.0781 0.3410 0.087 Uiso calc PR 0.50 A -1 H
C73 0.1672(14) -0.0536(7) 0.3797(8) 0.093(4) Uani d PG 0.50 A -1 C
H73 0.1515 -0.0170 0.4178 0.111 Uiso calc PR 0.50 A -1 H
C74 0.1194(15) -0.1652(7) 0.3687(6) 0.086(5) Uani d PG 0.50 A -1 C
H74 0.0718 -0.2033 0.3995 0.103 Uiso calc PR 0.50 A -1 H
C75 0.1429(16) -0.2198(9) 0.3117(7) 0.085(4) Uani d PG 0.50 A -1 C
H75 0.1109 -0.2944 0.3043 0.102 Uiso calc PR 0.50 A -1 H
C76 0.2141(17) -0.1628(15) 0.2656(7) 0.070(4) Uani d PG 0.50 A -1 C
H76 0.2298 -0.1994 0.2275 0.084 Uiso calc PR 0.50 A -1 H
C711 0.2671(19) -0.0617(14) 0.2742(10) 0.0525(16) Uani d PGD 0.50 A -2 C
C721 0.1965(17) -0.0283(8) 0.3191(11) 0.072(4) Uani d PG 0.50 A -2 C
H721 0.2009 0.0437 0.3251 0.087 Uiso calc PR 0.50 A -2 H
C731 0.1193(13) -0.1025(7) 0.3550(8) 0.093(4) Uani d PG 0.50 A -2 C
H731 0.0720 -0.0802 0.3850 0.111 Uiso calc PR 0.50 A -2 H
C741 0.1127(14) -0.2101(7) 0.3460(7) 0.086(5) Uani d PG 0.50 A -2 C
H741 0.0610 -0.2597 0.3700 0.103 Uiso calc PR 0.50 A -2 H
C751 0.1833(15) -0.2435(10) 0.3011(9) 0.085(4) Uani d PG 0.50 A -2 C
H751 0.1789 -0.3154 0.2951 0.102 Uiso calc PR 0.50 A -2 H
C761 0.2605(17) -0.1693(15) 0.2652(8) 0.070(4) Uani d PG 0.50 A -2 C
H761 0.3078 -0.1916 0.2352 0.084 Uiso calc PR 0.50 A -2 H
C81 0.5546(5) 0.0427(17) 0.2489(12) 0.0451(10) Uani d PGD 0.50 A -1 C
C82 0.6412(17) 0.1042(16) 0.2110(10) 0.046(3) Uani d PG 0.50 A -1 C
H82 0.6037 0.1404 0.1732 0.055 Uiso calc PR 0.50 A -1 H
C83 0.7840(15) 0.1116(15) 0.2297(12) 0.058(2) Uani d PG 0.50 A -1 C
H83 0.8420 0.1528 0.2044 0.069 Uiso calc PR 0.50 A -1 H
C84 0.8402(6) 0.0575(17) 0.2862(12) 0.080(2) Uani d PG 0.50 A -1 C
H84 0.9357 0.0625 0.2987 0.096 Uiso calc PR 0.50 A -1 H
C85 0.7535(16) -0.0040(14) 0.3241(9) 0.069(4) Uani d PG 0.50 A -1 C
H85 0.7911 -0.0402 0.3619 0.083 Uiso calc PR 0.50 A -1 H
C86 0.6107(14) -0.0115(14) 0.3054(10) 0.055(3) Uani d PG 0.50 A -1 C
H86 0.5527 -0.0526 0.3307 0.066 Uiso calc PR 0.50 A -1 H
C811 0.5551(5) 0.0443(17) 0.2465(12) 0.0451(10) Uani d PGD 0.50 A -2 C
C821 0.6469(17) 0.1271(15) 0.2233(11) 0.046(3) Uani d PG 0.50 A -2 C
H821 0.6137 0.1792 0.1987 0.055 Uiso calc PR 0.50 A -2 H
C831 0.7883(15) 0.1319(15) 0.2370(12) 0.058(2) Uani d PG 0.50 A -2 C
H831 0.8497 0.1873 0.2215 0.069 Uiso calc PR 0.50 A -2 H
C841 0.8379(6) 0.0540(17) 0.2739(12) 0.080(2) Uani d PG 0.50 A -2 C
H841 0.9325 0.0572 0.2830 0.096 Uiso calc PR 0.50 A -2 H
C851 0.7462(16) -0.0288(14) 0.2971(9) 0.069(4) Uani d PG 0.50 A -2 C
H851 0.7794 -0.0809 0.3218 0.083 Uiso calc PR 0.50 A -2 H
C861 0.6047(14) -0.0337(14) 0.2834(10) 0.055(3) Uani d PG 0.50 A -2 C
H861 0.5433 -0.0891 0.2990 0.066 Uiso calc PR 0.50 A -2 H
C91 0.2855(4) -0.0304(3) 0.1195(2) 0.0443(9) Uani d . 1 A . C
C92 0.1399(4) -0.0575(3) 0.0865(2) 0.0542(10) Uani d . 1 . . C
H92 0.0819 -0.0455 0.1140 0.065 Uiso calc R 1 A . H
C93 0.0805(4) -0.1013(3) 0.0146(2) 0.0653(12) Uani d . 1 A . C
H93 -0.0170 -0.1188 -0.0058 0.078 Uiso calc R 1 . . H
C94 0.1621(5) -0.1196(3) -0.0274(2) 0.0655(12) Uani d . 1 . . C
H94 0.1210 -0.1484 -0.0763 0.079 Uiso calc R 1 A . H
C95 0.3070(5) -0.0949(3) 0.0036(2) 0.0631(11) Uani d . 1 A . C
H95 0.3639 -0.1077 -0.0242 0.076 Uiso calc R 1 . . H
C96 0.3665(4) -0.0507(3) 0.0766(2) 0.0545(10) Uani d . 1 . . C
H96 0.4638 -0.0343 0.0971 0.065 Uiso calc R 1 A . H
Cl1 0.0618(10) 0.1009(11) 0.4839(8) 0.127(3) Uani d P 0.263(2) . . Cl
Cl2 0.0136(10) -0.1147(11) 0.5188(8) 0.127(3) Uani d P 0.263(2) . . Cl
C1 0.128(2) 0.0105(19) 0.5151(12) 0.130(8) Uiso d P 0.263(2) . . C
H1A 0.1891 0.0376 0.5644 0.156 Uiso calc PR 0.263(2) . . H
H1B 0.1877 -0.0002 0.4855 0.156 Uiso calc PR 0.263(2) . . H

loop_
_atom_site_aniso_label
_atom_site_aniso_U_11
_atom_site_aniso_U_22
_atom_site_aniso_U_33
_atom_site_aniso_U_12
_atom_site_aniso_U_13
_atom_site_aniso_U_23
P1 0.0323(5) 0.0328(5) 0.0409(6) 0.0079(4) 0.0116(4) 0.0017(4)
Si1 0.0394(6) 0.0368(6) 0.0397(6) 0.0107(5) 0.0110(5) 0.0019(5)
Si2 0.0423(6) 0.0362(6) 0.0413(6) 0.0139(5) 0.0139(5) 0.0055(5)
Si3 0.0410(6) 0.0329(6) 0.0542(7) 0.0114(5) 0.0127(5) 0.0091(5)
O1 0.0521(15) 0.0346(14) 0.0364(14) 0.0122(12) 0.0136(12) -0.0011(11)
O2 0.0552(15) 0.0365(14) 0.0324(14) 0.0078(12) 0.0121(11) 0.0033(11)
O3 0.0520(15) 0.0386(15) 0.0514(16) 0.0211(12) 0.0082(12) 0.0035(12)
O4 0.0389(15) 0.0628(18) 0.0712(19) 0.0052(13) 0.0202(13) 0.0014(14)
C11 0.042(2) 0.044(2) 0.038(2) 0.0130(19) 0.0112(17) -0.0013(18)
C12 0.048(3) 0.065(3) 0.074(3) 0.011(2) 0.019(2) -0.014(2)
C13 0.045(3) 0.099(4) 0.080(3) 0.018(3) 0.023(2) -0.007(3)
C14 0.063(3) 0.108(4) 0.056(3) 0.054(3) 0.020(2) 0.005(3)
C15 0.084(3) 0.065(3) 0.066(3) 0.038(3) 0.036(3) 0.002(2)
C16 0.058(3) 0.051(3) 0.053(3) 0.021(2) 0.022(2) 0.009(2)
C21 0.040(2) 0.037(2) 0.045(2) 0.0065(17) 0.0160(18) -0.0040(18)
C22 0.054(3) 0.047(3) 0.056(3) 0.011(2) 0.008(2) 0.001(2)
C23 0.092(4) 0.037(3) 0.079(3) 0.006(3) 0.036(3) 0.015(2)
C24 0.061(3) 0.050(3) 0.106(4) -0.003(2) 0.024(3) 0.000(3)
C25 0.050(3) 0.063(3) 0.086(4) 0.002(2) 0.008(2) -0.002(3)
C26 0.048(2) 0.049(3) 0.062(3) 0.008(2) 0.011(2) 0.001(2)
C31 0.046(2) 0.043(2) 0.041(2) 0.0096(19) 0.0084(18) -0.0003(18)
C32 0.063(3) 0.078(3) 0.062(3) 0.036(3) 0.011(2) 0.011(2)
C33 0.080(4) 0.083(4) 0.084(4) 0.045(3) -0.002(3) -0.008(3)
C34 0.104(4) 0.075(4) 0.082(4) 0.036(3) -0.009(3) 0.023(3)
C35 0.115(5) 0.093(4) 0.064(3) 0.036(4) 0.017(3) 0.033(3)
C36 0.075(3) 0.064(3) 0.055(3) 0.028(2) 0.018(2) 0.013(2)
C41 0.039(2) 0.034(2) 0.041(2) 0.0074(17) 0.0155(17) 0.0076(17)
C42 0.080(3) 0.045(3) 0.046(3) 0.028(2) 0.018(2) 0.012(2)
C43 0.099(4) 0.054(3) 0.055(3) 0.019(3) 0.024(3) -0.008(2)
C44 0.091(4) 0.073(4) 0.042(3) 0.007(3) 0.014(2) -0.001(3)
C45 0.086(3) 0.067(3) 0.040(3) 0.021(3) 0.005(2) 0.011(2)
C46 0.063(3) 0.042(2) 0.055(3) 0.013(2) 0.018(2) 0.009(2)
C51 0.039(2) 0.038(2) 0.043(2) 0.0153(17) 0.0138(18) 0.0075(17)
C52 0.048(2) 0.062(3) 0.050(3) 0.018(2) 0.017(2) 0.004(2)
C53 0.045(3) 0.087(3) 0.066(3) 0.019(2) 0.006(2) -0.001(2)
C54 0.037(2) 0.066(3) 0.086(4) 0.014(2) 0.007(2) 0.013(3)
C55 0.050(3) 0.062(3) 0.085(3) 0.022(2) 0.033(2) 0.006(2)
C56 0.050(3) 0.047(2) 0.058(3) 0.016(2) 0.015(2) 0.004(2)
C61 0.042(2) 0.034(2) 0.040(2) 0.0134(17) 0.0106(17) 0.0061(17)
C62 0.055(3) 0.041(3) 0.106(4) 0.016(2) 0.032(3) 0.008(2)
C63 0.067(3) 0.068(3) 0.130(4) 0.038(3) 0.042(3) 0.013(3)
C64 0.097(4) 0.049(3) 0.078(3) 0.043(3) 0.032(3) 0.011(2)
C65 0.080(3) 0.036(2) 0.065(3) 0.015(2) 0.024(2) 0.008(2)
C66 0.051(2) 0.039(2) 0.059(3) 0.011(2) 0.016(2) 0.007(2)
C71 0.046(3) 0.048(4) 0.058(3) 0.011(2) 0.008(2) 0.015(3)
C72 0.049(9) 0.066(6) 0.122(8) 0.018(6) 0.051(8) 0.054(7)
C73 0.081(9) 0.076(10) 0.154(12) 0.040(7) 0.067(9) 0.066(8)
C74 0.056(4) 0.086(10) 0.124(9) 0.018(6) 0.037(6) 0.065(9)
C75 0.078(9) 0.054(5) 0.102(6) -0.003(5) 0.011(5) 0.031(5)
C76 0.067(10) 0.059(4) 0.069(3) -0.002(6) 0.015(5) 0.017(3)
C711 0.046(3) 0.048(4) 0.058(3) 0.011(2) 0.008(2) 0.015(3)
C721 0.049(9) 0.066(6) 0.122(8) 0.018(6) 0.051(8) 0.054(7)
C731 0.081(9) 0.076(10) 0.154(12) 0.040(7) 0.067(9) 0.066(8)
C741 0.056(4) 0.086(10) 0.124(9) 0.018(6) 0.037(6) 0.065(9)
C751 0.078(9) 0.054(5) 0.102(6) -0.003(5) 0.011(5) 0.031(5)
C761 0.067(10) 0.059(4) 0.069(3) -0.002(6) 0.015(5) 0.017(3)
C81 0.043(2) 0.032(2) 0.061(3) 0.0141(18) 0.0137(19) 0.0051(19)
C82 0.043(3) 0.034(7) 0.053(6) 0.006(4) 0.007(3) -0.008(5)
C83 0.046(3) 0.040(6) 0.079(5) -0.002(3) 0.021(3) -0.012(4)
C84 0.042(3) 0.051(3) 0.130(7) 0.011(2) 0.001(3) -0.020(4)
C85 0.062(4) 0.034(7) 0.098(11) 0.019(4) -0.001(6) -0.002(6)
C86 0.049(3) 0.030(6) 0.080(10) 0.012(3) 0.010(4) -0.001(6)
C811 0.043(2) 0.032(2) 0.061(3) 0.0141(18) 0.0137(19) 0.0051(19)
C821 0.043(3) 0.034(7) 0.053(6) 0.006(4) 0.007(3) -0.008(5)
C831 0.046(3) 0.040(6) 0.079(5) -0.002(3) 0.021(3) -0.012(4)
C841 0.042(3) 0.051(3) 0.130(7) 0.011(2) 0.001(3) -0.020(4)
C851 0.062(4) 0.034(7) 0.098(11) 0.019(4) -0.001(6) -0.002(6)
C861 0.049(3) 0.030(6) 0.080(10) 0.012(3) 0.010(4) -0.001(6)
C91 0.041(2) 0.031(2) 0.061(3) 0.0157(18) 0.008(2) 0.0046(18)
C92 0.053(3) 0.045(2) 0.068(3) 0.020(2) 0.016(2) 0.006(2)
C93 0.055(3) 0.058(3) 0.067(3) 0.012(2) -0.004(2) -0.005(2)
C94 0.080(3) 0.051(3) 0.054(3) 0.020(3) 0.003(3) -0.001(2)
C95 0.074(3) 0.052(3) 0.066(3) 0.019(2) 0.023(3) -0.002(2)
C96 0.050(2) 0.039(2) 0.072(3) 0.0126(19) 0.013(2) 0.005(2)
Cl1 0.138(9) 0.116(4) 0.119(3) 0.035(6) 0.028(7) 0.017(3)
Cl2 0.138(9) 0.116(4) 0.119(3) 0.035(6) 0.028(7) 0.017(3)

loop_
_atom_type_symbol
_atom_type_description
_atom_type_scat_dispersion_real
_atom_type_scat_dispersion_imag
_atom_type_scat_source
C C 0.0033 0.0016 'International Tables Vol C Tables 4.2.6.8 and 6.1.1.4'
H H 0.0000 0.0000 'International Tables Vol C Tables 4.2.6.8 and 6.1.1.4'
O O 0.0106 0.0060 'International Tables Vol C Tables 4.2.6.8 and 6.1.1.4'
P P 0.1023 0.0942 'International Tables Vol C Tables 4.2.6.8 and 6.1.1.4'
Si Si 0.0817 0.0704 'International Tables Vol C Tables 4.2.6.8 and 6.1.1.4'
Cl Cl 0.1484 0.1585 'International Tables Vol C Tables 4.2.6.8 and 6.1.1.4'

loop_
_geom_angle_atom_site_label_1
_geom_angle_atom_site_label_2
_geom_angle_atom_site_label_3
_geom_angle
_geom_angle_publ_flag
O4 P1 O2 113.92(14) ?
O4 P1 O3 114.22(15) ?
O2 P1 O3 104.90(13) ?
O4 P1 O1 114.68(14) ?
O2 P1 O1 104.40(12) ?
O3 P1 O1 103.52(12) ?
O1 Si1 C11 109.83(14) ?
O1 Si1 C31 109.37(14) ?
C11 Si1 C31 110.59(17) ?
O1 Si1 C21 104.62(14) ?
C11 Si1 C21 111.28(16) ?
C31 Si1 C21 110.97(17) ?
O2 Si2 C61 107.50(14) ?
O2 Si2 C41 104.42(13) ?
C61 Si2 C41 111.07(16) ?
O2 Si2 C51 110.02(14) ?
C61 Si2 C51 112.15(15) ?
C41 Si2 C51 111.32(16) ?
O3 Si3 C711 111.7(7) ?
O3 Si3 C71 106.4(7) ?
O3 Si3 C81 105.2(6) ?
C711 Si3 C81 110.6(10) ?
C71 Si3 C81 113.2(10) ?
O3 Si3 C811 104.8(6) ?
C711 Si3 C811 112.1(10) ?
C71 Si3 C811 114.7(10) ?
O3 Si3 C91 110.07(14) ?
C711 Si3 C91 108.8(7) ?
C71 Si3 C91 111.2(7) ?
C81 Si3 C91 110.4(6) ?
C811 Si3 C91 109.3(6) ?
P1 O1 Si1 144.47(15) y
P1 O2 Si2 144.71(15) y
P1 O3 Si3 143.57(16) y
C12 C11 C16 115.7(3) ?
C12 C11 Si1 122.3(3) ?
C16 C11 Si1 122.0(3) ?
C13 C12 C11 122.0(4) ?
C13 C12 H12 119.0 ?
C11 C12 H12 119.0 ?
C14 C13 C12 119.9(4) ?
C14 C13 H13 120.1 ?
C12 C13 H13 120.1 ?
C13 C14 C15 120.4(4) ?
C13 C14 H14 119.8 ?
C15 C14 H14 119.8 ?
C16 C15 C14 119.3(4) ?
C16 C15 H15 120.4 ?
C14 C15 H15 120.4 ?
C15 C16 C11 122.7(4) ?
C15 C16 H16 118.6 ?
C11 C16 H16 118.6 ?
C26 C21 C22 117.7(3) ?
C26 C21 Si1 121.4(3) ?
C22 C21 Si1 120.9(3) ?
C23 C22 C21 120.9(4) ?
C23 C22 H22 119.5 ?
C21 C22 H22 119.5 ?
C24 C23 C22 120.1(4) ?
C24 C23 H23 120.0 ?
C22 C23 H23 120.0 ?
C23 C24 C25 120.0(4) ?
C23 C24 H24 120.0 ?
C25 C24 H24 120.0 ?
C24 C25 C26 120.5(4) ?
C24 C25 H25 119.7 ?
C26 C25 H25 119.7 ?
C25 C26 C21 120.7(4) ?
C25 C26 H26 119.6 ?
C21 C26 H26 119.6 ?
C36 C31 C32 116.8(4) ?
C36 C31 Si1 121.3(3) ?
C32 C31 Si1 121.8(3) ?
C31 C32 C33 121.4(4) ?
C31 C32 H32 119.3 ?
C33 C32 H32 119.3 ?
C34 C33 C32 119.6(5) ?
C34 C33 H33 120.2 ?
C32 C33 H33 120.2 ?
C35 C34 C33 120.5(5) ?
C35 C34 H34 119.8 ?
C33 C34 H34 119.8 ?
C34 C35 C36 119.1(5) ?
C34 C35 H35 120.4 ?
C36 C35 H35 120.4 ?
C31 C36 C35 122.5(4) ?
C31 C36 H36 118.7 ?
C35 C36 H36 118.7 ?
C42 C41 C46 117.1(3) ?
C42 C41 Si2 121.5(3) ?
C46 C41 Si2 121.4(3) ?
C43 C42 C41 121.6(4) ?
C43 C42 H42 119.2 ?
C41 C42 H42 119.2 ?
C44 C43 C42 120.0(4) ?
C44 C43 H43 120.0 ?
C42 C43 H43 120.0 ?
C45 C44 C43 119.4(4) ?
C45 C44 H44 120.3 ?
C43 C44 H44 120.3 ?
C44 C45 C46 120.7(4) ?
C44 C45 H45 119.7 ?
C46 C45 H45 119.7 ?
C45 C46 C41 121.2(4) ?
C45 C46 H46 119.4 ?
C41 C46 H46 119.4 ?
C56 C51 C52 116.6(3) ?
C56 C51 Si2 122.3(3) ?
C52 C51 Si2 121.1(3) ?
C53 C52 C51 122.0(4) ?
C53 C52 H52 119.0 ?
C51 C52 H52 119.0 ?
C52 C53 C54 120.1(4) ?
C52 C53 H53 120.0 ?
C54 C53 H53 120.0 ?
C55 C54 C53 119.4(4) ?
C55 C54 H54 120.3 ?
C53 C54 H54 120.3 ?
C54 C55 C56 120.4(4) ?
C54 C55 H55 119.8 ?
C56 C55 H55 119.8 ?
C55 C56 C51 121.5(4) ?
C55 C56 H56 119.3 ?
C51 C56 H56 119.3 ?
C66 C61 C62 117.5(3) ?
C66 C61 Si2 122.1(3) ?
C62 C61 Si2 120.2(3) ?
C61 C62 C63 121.3(4) ?
C61 C62 H62 119.3 ?
C63 C62 H62 119.3 ?
C64 C63 C62 119.5(4) ?
C64 C63 H63 120.2 ?
C62 C63 H63 120.2 ?
C65 C64 C63 120.1(4) ?
C65 C64 H64 120.0 ?
C63 C64 H64 120.0 ?
C64 C65 C66 120.0(4) ?
C64 C65 H65 120.0 ?
C66 C65 H65 120.0 ?
C65 C66 C61 121.5(4) ?
C65 C66 H66 119.3 ?
C61 C66 H66 119.3 ?
C72 C71 C76 120.0 ?
C72 C71 Si3 118.7(11) ?
C76 C71 Si3 121.3(11) ?
C71 C72 C73 120.0 ?
C71 C72 H72 120.0 ?
C73 C72 H72 120.0 ?
C74 C73 C72 120.0 ?
C74 C73 H73 120.0 ?
C72 C73 H73 120.0 ?
C75 C74 C73 120.0 ?
C75 C74 H74 120.0 ?
C73 C74 H74 120.0 ?
C74 C75 C76 120.0 ?
C74 C75 H75 120.0 ?
C76 C75 H75 120.0 ?
C75 C76 C71 120.0 ?
C75 C76 H76 120.0 ?
C71 C76 H76 120.0 ?
C721 C711 C761 120.0 ?
C721 C711 Si3 123.9(11) ?
C761 C711 Si3 115.9(11) ?
C731 C721 C711 120.0 ?
C731 C721 H721 120.0 ?
C711 C721 H721 120.0 ?
C721 C731 C741 120.0 ?
C721 C731 H731 120.0 ?
C741 C731 H731 120.0 ?
C751 C741 C731 120.0 ?
C751 C741 H741 120.0 ?
C731 C741 H741 120.0 ?
C761 C751 C741 120.0 ?
C761 C751 H751 120.0 ?
C741 C751 H751 120.0 ?
C751 C761 C711 120.0 ?
C751 C761 H761 120.0 ?
C711 C761 H761 120.0 ?
C82 C81 C86 120.0 ?
C82 C81 Si3 118.4(13) ?
C86 C81 Si3 121.5(13) ?
C81 C82 C83 120.0 ?
C81 C82 H82 120.0 ?
C83 C82 H82 120.0 ?
C84 C83 C82 120.0 ?
C84 C83 H83 120.0 ?
C82 C83 H83 120.0 ?
C83 C84 C85 120.0 ?
C83 C84 H84 120.0 ?
C85 C84 H84 120.0 ?
C84 C85 C86 120.0 ?
C84 C85 H85 120.0 ?
C86 C85 H85 120.0 ?
C85 C86 C81 120.0 ?
C85 C86 H86 120.0 ?
C81 C86 H86 120.0 ?
C821 C811 C861 120.0 ?
C821 C811 Si3 119.8(13) ?
C861 C811 Si3 119.7(13) ?
C831 C821 C811 120.0 ?
C831 C821 H821 120.0 ?
C811 C821 H821 120.0 ?
C821 C831 C841 120.0 ?
C821 C831 H831 120.0 ?
C841 C831 H831 120.0 ?
C851 C841 C831 120.0 ?
C851 C841 H841 120.0 ?
C831 C841 H841 120.0 ?
C861 C851 C841 120.0 ?
C861 C851 H851 120.0 ?
C841 C851 H851 120.0 ?
C851 C861 C811 120.0 ?
C851 C861 H861 120.0 ?
C811 C861 H861 120.0 ?
C96 C91 C92 116.9(4) ?
C96 C91 Si3 122.9(3) ?
C92 C91 Si3 120.1(3) ?
C93 C92 C91 121.5(4) ?
C93 C92 H92 119.3 ?
C91 C92 H92 119.3 ?
C94 C93 C92 120.9(4) ?
C94 C93 H93 119.5 ?
C92 C93 H93 119.5 ?
C93 C94 C95 119.3(4) ?
C93 C94 H94 120.3 ?
C95 C94 H94 120.3 ?
C94 C95 C96 119.4(4) ?
C94 C95 H95 120.3 ?
C96 C95 H95 120.3 ?
C91 C96 C95 121.9(4) ?
C91 C96 H96 119.0 ?
C95 C96 H96 119.0 ?
Cl1 C1 Cl2 118.2(14) ?
Cl1 C1 H1A 107.8 ?
Cl2 C1 H1A 107.8 ?
Cl1 C1 H1B 107.8 ?
Cl2 C1 H1B 107.8 ?
H1A C1 H1B 107.1 ?

loop_
_geom_bond_atom_site_label_1
_geom_bond_atom_site_label_2
_geom_bond_distance
_geom_bond_publ_flag
P1 O1 1.561(2) y
P1 O2 1.544(2) y
P1 O3 1.554(2) y
P1 O4 1.449(2) y
Si1 O1 1.663(2) y
Si1 C11 1.844(3) ?
Si1 C31 1.856(4) ?
Si1 C21 1.860(4) ?
Si2 O2 1.669(2) y
Si2 C61 1.857(3) ?
Si2 C41 1.857(3) ?
Si2 C51 1.860(3) ?
Si3 O3 1.659(2) y
Si3 C711 1.8608(11) ?
Si3 C71 1.8610(11) ?
Si3 C81 1.8612(11) ?
Si3 C811 1.8613(11) ?
Si3 C91 1.865(4) ?
C11 C12 1.385(5) ?
C11 C16 1.398(5) ?
C12 C13 1.380(5) ?
C12 H12 0.93 ?
C13 C14 1.358(5) ?
C13 H13 0.93 ?
C14 C15 1.367(5) ?
C14 H14 0.93 ?
C15 C16 1.366(5) ?
C15 H15 0.93 ?
C16 H16 0.93 ?
C21 C26 1.388(5) ?
C21 C22 1.394(5) ?
C22 C23 1.386(5) ?
C22 H22 0.93 ?
C23 C24 1.366(6) ?
C23 H23 0.93 ?
C24 C25 1.367(6) ?
C24 H24 0.93 ?
C25 C26 1.383(5) ?
C25 H25 0.93 ?
C26 H26 0.93 ?
C31 C36 1.376(5) ?
C31 C32 1.388(5) ?
C32 C33 1.387(6) ?
C32 H32 0.93 ?
C33 C34 1.374(6) ?
C33 H33 0.93 ?
C34 C35 1.358(6) ?
C34 H34 0.93 ?
C35 C36 1.390(5) ?
C35 H35 0.93 ?
C36 H36 0.93 ?
C41 C42 1.385(4) ?
C41 C46 1.390(5) ?
C42 C43 1.381(5) ?
C42 H42 0.93 ?
C43 C44 1.373(5) ?
C43 H43 0.93 ?
C44 C45 1.366(5) ?
C44 H44 0.93 ?
C45 C46 1.378(5) ?
C45 H45 0.93 ?
C46 H46 0.93 ?
C51 C56 1.389(4) ?
C51 C52 1.393(5) ?
C52 C53 1.371(5) ?
C52 H52 0.93 ?
C53 C54 1.374(5) ?
C53 H53 0.93 ?
C54 C55 1.373(5) ?
C54 H54 0.93 ?
C55 C56 1.379(5) ?
C55 H55 0.93 ?
C56 H56 0.93 ?
C61 C66 1.384(4) ?
C61 C62 1.385(4) ?
C62 C63 1.386(5) ?
C62 H62 0.93 ?
C63 C64 1.377(5) ?
C63 H63 0.93 ?
C64 C65 1.366(5) ?
C64 H64 0.93 ?
C65 C66 1.379(5) ?
C65 H65 0.93 ?
C66 H66 0.93 ?
C71 C72 1.39 ?
C71 C76 1.39 ?
C72 C73 1.39 ?
C72 H72 0.93 ?
C73 C74 1.39 ?
C73 H73 0.93 ?
C74 C75 1.39 ?
C74 H74 0.93 ?
C75 C76 1.39 ?
C75 H75 0.93 ?
C76 H76 0.93 ?
C711 C721 1.39 ?
C711 C761 1.39 ?
C721 C731 1.39 ?
C721 H721 0.93 ?
C731 C741 1.39 ?
C731 H731 0.93 ?
C741 C751 1.39 ?
C741 H741 0.93 ?
C751 C761 1.39 ?
C751 H751 0.93 ?
C761 H761 0.93 ?
C81 C82 1.39 ?
C81 C86 1.39 ?
C82 C83 1.39 ?
C82 H82 0.93 ?
C83 C84 1.39 ?
C83 H83 0.93 ?
C84 C85 1.39 ?
C84 H84 0.93 ?
C85 C86 1.39 ?
C85 H85 0.93 ?
C86 H86 0.93 ?
C811 C821 1.39 ?
C811 C861 1.39 ?
C821 C831 1.39 ?
C821 H821 0.93 ?
C831 C841 1.39 ?
C831 H831 0.93 ?
C841 C851 1.39 ?
C841 H841 0.93 ?
C851 C861 1.39 ?
C851 H851 0.93 ?
C861 H861 0.93 ?
C91 C96 1.380(5) ?
C91 C92 1.395(5) ?
C92 C93 1.373(5) ?
C92 H92 0.93 ?
C93 C94 1.362(5) ?
C93 H93 0.93 ?
C94 C95 1.386(5) ?
C94 H94 0.93 ?
C95 C96 1.390(5) ?
C95 H95 0.93 ?
C96 H96 0.93 ?
Cl1 C1 1.58(3) ?
Cl2 C1 1.74(3) ?
C1 H1A 0.97 ?
C1 H1B 0.97 ?

loop_
_geom_torsion_atom_site_label_1
_geom_torsion_atom_site_label_2
_geom_torsion_atom_site_label_3
_geom_torsion_atom_site_label_4
_geom_torsion
O4 P1 O1 Si1 55.8(3)
O2 P1 O1 Si1 -178.9(2)
O3 P1 O1 Si1 -69.3(3)
C11 Si1 O1 P1 -77.8(3)
C31 Si1 O1 P1 43.7(3)
C21 Si1 O1 P1 162.6(3)
O4 P1 O2 Si2 143.5(3)
O3 P1 O2 Si2 -90.9(3)
O1 P1 O2 Si2 17.6(3)
C61 Si2 O2 P1 -69.0(3)
C41 Si2 O2 P1 173.0(3)
C51 Si2 O2 P1 53.4(3)
O4 P1 O3 Si3 42.3(3)
O2 P1 O3 Si3 -83.1(3)
O1 P1 O3 Si3 167.7(2)
C711 Si3 O3 P1 -76.6(7)
C71 Si3 O3 P1 -76.3(7)
C81 Si3 O3 P1 163.3(8)
C811 Si3 O3 P1 161.8(8)
C91 Si3 O3 P1 44.4(3)
O1 Si1 C11 C12 53.1(3)
C31 Si1 C11 C12 -67.7(3)
C21 Si1 C11 C12 168.5(3)
O1 Si1 C11 C16 -130.6(3)
C31 Si1 C11 C16 108.5(3)
C21 Si1 C11 C16 -15.3(3)
C16 C11 C12 C13 -0.7(6)
Si1 C11 C12 C13 175.8(3)
C11 C12 C13 C14 -0.5(7)
C12 C13 C14 C15 1.5(7)
C13 C14 C15 C16 -1.3(6)
C14 C15 C16 C11 0.1(6)
C12 C11 C16 C15 0.9(5)
Si1 C11 C16 C15 -175.6(3)
O1 Si1 C21 C26 -124.0(3)
C11 Si1 C21 C26 117.5(3)
C31 Si1 C21 C26 -6.2(3)
O1 Si1 C21 C22 54.3(3)
C11 Si1 C21 C22 -64.3(3)
C31 Si1 C21 C22 172.1(3)
C26 C21 C22 C23 1.7(5)
Si1 C21 C22 C23 -176.7(3)
C21 C22 C23 C24 -0.1(6)
C22 C23 C24 C25 -1.7(7)
C23 C24 C25 C26 2.0(7)
C24 C25 C26 C21 -0.4(6)
C22 C21 C26 C25 -1.4(5)
Si1 C21 C26 C25 176.9(3)
O1 Si1 C31 C36 -133.3(3)
C11 Si1 C31 C36 -12.2(4)
C21 Si1 C31 C36 111.8(3)
O1 Si1 C31 C32 50.4(3)
C11 Si1 C31 C32 171.5(3)
C21 Si1 C31 C32 -64.5(3)
C36 C31 C32 C33 2.2(6)
Si1 C31 C32 C33 178.6(3)
C31 C32 C33 C34 -1.9(7)
C32 C33 C34 C35 0.7(8)
C33 C34 C35 C36 0.1(8)
C32 C31 C36 C35 -1.4(6)
Si1 C31 C36 C35 -177.9(3)
C34 C35 C36 C31 0.3(7)
O2 Si2 C41 C42 -51.6(3)
C61 Si2 C41 C42 -167.2(3)
C51 Si2 C41 C42 67.1(3)
O2 Si2 C41 C46 127.8(3)
C61 Si2 C41 C46 12.2(3)
C51 Si2 C41 C46 -113.6(3)
C46 C41 C42 C43 1.1(6)
Si2 C41 C42 C43 -179.5(3)
C41 C42 C43 C44 -1.9(6)
C42 C43 C44 C45 1.8(7)
C43 C44 C45 C46 -1.0(7)
C44 C45 C46 C41 0.2(6)
C42 C41 C46 C45 -0.3(5)
Si2 C41 C46 C45 -179.7(3)
O2 Si2 C51 C56 113.9(3)
C61 Si2 C51 C56 -126.5(3)
C41 Si2 C51 C56 -1.4(3)
O2 Si2 C51 C52 -67.7(3)
C61 Si2 C51 C52 51.9(3)
C41 Si2 C51 C52 177.0(3)
C56 C51 C52 C53 -1.1(6)
Si2 C51 C52 C53 -179.6(3)
C51 C52 C53 C54 0.3(6)
C52 C53 C54 C55 1.2(6)
C53 C54 C55 C56 -1.9(6)
C54 C55 C56 C51 1.1(6)
C52 C51 C56 C55 0.4(5)
Si2 C51 C56 C55 178.9(3)
O2 Si2 C61 C66 145.2(3)
C41 Si2 C61 C66 -101.1(3)
C51 Si2 C61 C66 24.2(3)
O2 Si2 C61 C62 -39.3(3)
C41 Si2 C61 C62 74.4(3)
C51 Si2 C61 C62 -160.3(3)
C66 C61 C62 C63 0.9(6)
Si2 C61 C62 C63 -174.8(3)
C61 C62 C63 C64 -0.6(7)
C62 C63 C64 C65 -0.1(7)
C63 C64 C65 C66 0.5(7)
C64 C65 C66 C61 -0.2(6)
C62 C61 C66 C65 -0.5(5)
Si2 C61 C66 C65 175.1(3)
O3 Si3 C71 C72 -21.1(10)
C711 Si3 C71 C72 155(15)
C81 Si3 C71 C72 94.0(11)
C811 Si3 C71 C72 94.3(11)
C91 Si3 C71 C72 -141.0(7)
O3 Si3 C71 C76 160.6(8)
C711 Si3 C71 C76 -23(13)
C81 Si3 C71 C76 -84.3(11)
C811 Si3 C71 C76 -84.1(12)
C91 Si3 C71 C76 40.7(10)
Si3 C71 C72 C73 -178.4(14)
Si3 C71 C76 C75 178.3(14)
O3 Si3 C711 C721 -0.5(11)
C71 Si3 C711 C721 -4(13)
C81 Si3 C711 C721 116.4(10)
C811 Si3 C711 C721 116.8(10)
C91 Si3 C711 C721 -122.2(8)
O3 Si3 C711 C761 174.8(7)
C71 Si3 C711 C761 171(15)
C81 Si3 C711 C761 -68.4(11)
C811 Si3 C711 C761 -68.0(11)
C91 Si3 C711 C761 53.1(9)
Si3 C711 C721 C731 175.0(14)
Si3 C711 C761 C751 -175.4(13)
O3 Si3 C81 C82 -61.3(7)
C711 Si3 C81 C82 177.9(9)
C71 Si3 C81 C82 -177.2(9)
C811 Si3 C81 C82 1E1(4)
C91 Si3 C81 C82 57.4(8)
O3 Si3 C81 C86 122.8(7)
C711 Si3 C81 C86 2.0(11)
C71 Si3 C81 C86 6.9(12)
C811 Si3 C81 C86 -17E1(4)
C91 Si3 C81 C86 -118.5(7)
Si3 C81 C82 C83 -176.0(11)
Si3 C81 C86 C85 175.8(11)
O3 Si3 C811 C821 -43.2(8)
C711 Si3 C811 C821 -164.4(9)
C71 Si3 C811 C821 -159.5(9)
C81 Si3 C811 C821 -15E1(4)
C91 Si3 C811 C821 74.8(8)
O3 Si3 C811 C861 144.7(6)
C711 Si3 C811 C861 23.5(12)
C71 Si3 C811 C861 28.4(12)
C81 Si3 C811 C861 4E1(4)
C91 Si3 C811 C861 -97.3(8)
Si3 C811 C821 C831 -172.1(12)
Si3 C811 C861 C851 172.1(12)
O3 Si3 C91 C96 111.3(3)
C711 Si3 C91 C96 -126.0(7)
C71 Si3 C91 C96 -131.0(8)
C81 Si3 C91 C96 -4.4(9)
C811 Si3 C91 C96 -3.3(9)
O3 Si3 C91 C92 -70.0(3)
C711 Si3 C91 C92 52.7(7)
C71 Si3 C91 C92 47.8(8)
C81 Si3 C91 C92 174.3(9)
C811 Si3 C91 C92 175.5(8)
C96 C91 C92 C93 -0.6(5)
Si3 C91 C92 C93 -179.4(3)
C91 C92 C93 C94 -0.3(6)
C92 C93 C94 C95 0.9(6)
C93 C94 C95 C96 -0.8(6)
C92 C91 C96 C95 0.7(5)
Si3 C91 C96 C95 179.5(3)
C94 C95 C96 C91 -0.1(6)
